data_7017679
loop_
_publ_author_name
'Ali, Noorshida Mohd'
'Macleod, Voirrey L.'
'Jennison, Petter'
'Sazanovich, Igor V.'
'Hunter, Christopher A.'
'Weinstein, Julia A.'
'Ward, Michael D.'

_publ_section_title
;
 Luminescent cyanometallates based on phenylpyridine-Ir(iii) units:
 solvatochromism, metallochromism, and energy-transfer in Ir/Ln and Ir/Re
 complexes.
;
_journal_issue 8
_journal_name_full 'Dalton transactions (Cambridge, England : 2003)'
_journal_page_first 2408
_journal_page_last 2419
_journal_paper_doi 10.1039/c1dt11328c
_journal_volume 41
_journal_year 2012
_chemical_formula_sum 'C30 H29 Ir N9 O8 Pr'
_chemical_formula_weight 976.73
_chemical_name_systematic
;
?
;
_space_group_IT_number 2
_symmetry_cell_setting triclinic
_symmetry_space_group_name_Hall '-P 1'
_symmetry_space_group_name_H-M 'P -1'
_atom_sites_solution_hydrogens geom
_atom_sites_solution_primary direct
_atom_sites_solution_secondary difmap
_audit_creation_method SHELXL-97
_cell_angle_alpha 100.430(2)
_cell_angle_beta 95.504(2)
_cell_angle_gamma 90.287(2)
_cell_formula_units_Z 2
_cell_length_a 11.0880(5)
_cell_length_b 12.1795(5)
_cell_length_c 12.9537(6)
_cell_measurement_reflns_used 9238
_cell_measurement_temperature 100(2)
_cell_measurement_theta_max 27.58
_cell_measurement_theta_min 2.48
_cell_volume 1712.06(13)
_computing_cell_refinement 'Bruker SMART'
_computing_data_collection 'Bruker SMART'
_computing_data_reduction 'Bruker SAINT'
_computing_molecular_graphics 'Bruker SHELXTL'
_computing_publication_material 'Bruker SHELXTL'
_computing_structure_refinement 'Bruker SHELXTL'
_computing_structure_solution 'Bruker SHELXTL'
_diffrn_ambient_temperature 100(2)
_diffrn_measured_fraction_theta_full 0.983
_diffrn_measured_fraction_theta_max 0.983
_diffrn_measurement_device_type 'CCD area detector'
_diffrn_measurement_method 'phi and omega scans'
_diffrn_radiation_monochromator graphite
_diffrn_radiation_source 'fine-focus sealed tube'
_diffrn_radiation_type MoK\a
_diffrn_radiation_wavelength 0.71073
_diffrn_reflns_av_R_equivalents 0.0383
_diffrn_reflns_av_sigmaI/netI 0.0315
_diffrn_reflns_limit_h_max 14
_diffrn_reflns_limit_h_min -14
_diffrn_reflns_limit_k_max 15
_diffrn_reflns_limit_k_min -15
_diffrn_reflns_limit_l_max 16
_diffrn_reflns_limit_l_min -16
_diffrn_reflns_number 35933
_diffrn_reflns_theta_full 27.60
_diffrn_reflns_theta_max 27.60
_diffrn_reflns_theta_min 1.61
_exptl_absorpt_coefficient_mu 5.350
_exptl_absorpt_correction_T_max 0.5906
_exptl_absorpt_correction_T_min 0.3996
_exptl_absorpt_correction_type multi-scan
_exptl_absorpt_process_details sadabs
_exptl_crystal_colour yellow
_exptl_crystal_density_diffrn 1.895
_exptl_crystal_density_method 'not measured'
_exptl_crystal_description block
_exptl_crystal_F_000 944
_exptl_crystal_size_max 0.21
_exptl_crystal_size_mid 0.18
_exptl_crystal_size_min 0.11
_refine_diff_density_max 3.365
_refine_diff_density_min -1.500
_refine_diff_density_rms 0.195
_refine_ls_extinction_method none
_refine_ls_goodness_of_fit_ref 1.060
_refine_ls_hydrogen_treatment constr
_refine_ls_matrix_type full
_refine_ls_number_parameters 444
_refine_ls_number_reflns 7809
_refine_ls_number_restraints 0
_refine_ls_restrained_S_all 1.060
_refine_ls_R_factor_all 0.0372
_refine_ls_R_factor_gt 0.0322
_refine_ls_shift/su_max 0.002
_refine_ls_shift/su_mean 0.000
_refine_ls_structure_factor_coef Fsqd
_refine_ls_weighting_details 'calc w=1/[\s^2^(Fo^2^)+(0.0569P)^2^+2.2170P] where P=(Fo^2^+2Fc^2^)/3'
_refine_ls_weighting_scheme calc
_refine_ls_wR_factor_gt 0.0847
_refine_ls_wR_factor_ref 0.0883
_reflns_number_gt 7022
_reflns_number_total 7809
_reflns_threshold_expression >2sigma(I)
_cod_data_source_file c1dt11328c.txt
_cod_data_source_block imw1428_0m
_cod_depositor_comments
;
The following automatic conversions were performed:

'_symmetry_cell_setting' value 'Triclinic' changed to 'triclinic'
according to /home/saulius/struct/CIF-dictionaries/cif_core.dic
dictionary named 'cif_core.dic' version 2.4.1 from 2010-06-29.

Automatic conversion script
Id: cif_fix_values 1715 2011-07-08 13:25:40Z adriana 
;
_cod_original_sg_symbol_H-M P-1
_cod_database_code 7017679

loop_
_symmetry_equiv_pos_as_xyz
'x, y, z'
'-x, -y, -z'

loop_
_atom_site_label
_atom_site_type_symbol
_atom_site_fract_x
_atom_site_fract_y
_atom_site_fract_z
_atom_site_U_iso_or_equiv
_atom_site_adp_type
_atom_site_occupancy
_atom_site_symmetry_multiplicity
_atom_site_calc_flag
_atom_site_refinement_flags
Ir1 Ir 0.554740(13) 0.779589(12) 0.743032(12) 0.01143(6) Uani 1 1 d .
Pr1 Pr 0.251667(19) 1.095341(17) 0.580802(17) 0.01178(7) Uani 1 1 d .
O1 O 0.1432(3) 1.0466(2) 0.7336(3) 0.0188(6) Uani 1 1 d .
O2 O 0.0521(3) 0.8867(3) 0.7304(3) 0.0235(7) Uani 1 1 d .
O3 O 0.1298(3) 0.9210(2) 0.5908(2) 0.0177(6) Uani 1 1 d .
O4 O 0.1348(3) 1.0013(2) 0.4025(3) 0.0179(6) Uani 1 1 d .
O5 O 0.2078(3) 0.8643(3) 0.2952(3) 0.0286(8) Uani 1 1 d .
O6 O 0.3170(3) 0.9466(3) 0.4379(3) 0.0211(7) Uani 1 1 d .
N1 N 0.6695(3) 0.8791(3) 0.8562(3) 0.0140(7) Uani 1 1 d .
N2 N 0.4387(3) 0.6652(3) 0.6466(3) 0.0146(7) Uani 1 1 d .
N3 N 0.3983(3) 0.9825(3) 0.6810(3) 0.0185(8) Uani 1 1 d .
N4 N 0.1061(3) 0.9501(3) 0.6875(3) 0.0165(7) Uani 1 1 d .
N5 N 0.2183(3) 0.9354(3) 0.3757(3) 0.0178(8) Uani 1 1 d .
N6 N 0.7224(3) 0.7813(3) 0.5551(3) 0.0174(8) Uani 1 1 d .
C1 C 0.7756(4) 0.9246(3) 0.8376(4) 0.0172(9) Uani 1 1 d .
H2 H 0.7988 0.9114 0.7678 0.021 Uiso 1 1 calc R
H3 H 0.9236 1.0146 0.9021 0.021 Uiso 1 1 d R
C2 C 0.8504(4) 0.9892(4) 0.9164(4) 0.0211(10) Uani 1 1 d .
C3 C 0.8170(4) 1.0089(4) 1.0188(4) 0.0225(10) Uani 1 1 d .
H4 H 0.8670 1.0539 1.0744 0.027 Uiso 1 1 calc R
C4 C 0.7093(4) 0.9615(4) 1.0382(4) 0.0206(9) Uani 1 1 d .
H5 H 0.6857 0.9732 1.1079 0.025 Uiso 1 1 calc R
C5 C 0.6358(4) 0.8971(3) 0.9565(4) 0.0162(9) Uani 1 1 d .
C6 C 0.5207(4) 0.8419(3) 0.9676(3) 0.0150(8) Uani 1 1 d .
C7 C 0.4712(4) 0.8498(4) 1.0640(4) 0.0204(9) Uani 1 1 d .
H8 H 0.5108 0.8946 1.1257 0.024 Uiso 1 1 calc R
C8 C 0.3650(4) 0.7925(4) 1.0696(4) 0.0223(10) Uani 1 1 d .
H9 H 0.3317 0.7969 1.1351 0.027 Uiso 1 1 calc R
C9 C 0.3071(4) 0.7279(4) 0.9782(4) 0.0224(10) Uani 1 1 d .
H10 H 0.2345 0.6877 0.9818 0.027 Uiso 1 1 calc R
C10 C 0.3543(4) 0.7219(4) 0.8819(4) 0.0181(9) Uani 1 1 d .
H11 H 0.3128 0.6782 0.8205 0.022 Uiso 1 1 calc R
C11 C 0.4621(4) 0.7791(3) 0.8735(3) 0.0142(8) Uani 1 1 d .
C12 C 0.6328(4) 0.6342(3) 0.7713(3) 0.0149(8) Uani 1 1 d .
C13 C 0.7364(4) 0.6202(4) 0.8380(4) 0.0205(9) Uani 1 1 d .
H13 H 0.7772 0.6841 0.8802 0.025 Uiso 1 1 calc R
C14 C 0.7811(5) 0.5137(4) 0.8438(4) 0.0273(11) Uani 1 1 d .
H14 H 0.8522 0.5062 0.8888 0.033 Uiso 1 1 calc R
C15 C 0.7219(5) 0.4199(4) 0.7844(4) 0.0260(11) Uani 1 1 d .
H15 H 0.7532 0.3480 0.7880 0.031 Uiso 1 1 calc R
C16 C 0.6167(4) 0.4299(4) 0.7192(4) 0.0230(10) Uani 1 1 d .
H16 H 0.5755 0.3652 0.6789 0.028 Uiso 1 1 calc R
C17 C 0.5721(4) 0.5368(3) 0.7137(4) 0.0178(9) Uani 1 1 d .
C18 C 0.4636(4) 0.5548(4) 0.6456(4) 0.0175(9) Uani 1 1 d .
C19 C 0.3874(4) 0.4719(4) 0.5841(4) 0.0230(10) Uani 1 1 d .
H19 H 0.4039 0.3957 0.5854 0.028 Uiso 1 1 calc R
C20 C 0.2887(4) 0.4986(4) 0.5215(4) 0.0263(11) Uani 1 1 d .
H20 H 0.2380 0.4416 0.4785 0.032 Uiso 1 1 calc R
C21 C 0.2646(4) 0.6105(4) 0.5222(4) 0.0231(10) Uani 1 1 d .
H21 H 0.1969 0.6313 0.4798 0.028 Uiso 1 1 calc R
C22 C 0.3403(4) 0.6910(4) 0.5854(4) 0.0198(9) Uani 1 1 d .
H22 H 0.3229 0.7674 0.5861 0.024 Uiso 1 1 calc R
C23 C 0.6628(4) 0.7806(3) 0.6245(4) 0.0154(8) Uani 1 1 d .
C24 C 0.4590(4) 0.9136(3) 0.7065(3) 0.0144(8) Uani 1 1 d .
C1S C 0.0152(4) 0.5091(4) 0.6474(4) 0.0261(11) Uani 1 1 d .
C2S C 0.0090(6) 0.6266(4) 0.6926(5) 0.0357(13) Uani 1 1 d .
H2S1 H 0.0442 0.6394 0.7662 0.054 Uiso 1 1 calc R
H2S2 H -0.0758 0.6490 0.6895 0.054 Uiso 1 1 calc R
H2S3 H 0.0544 0.6707 0.6525 0.054 Uiso 1 1 calc R
C3S C 0.0252(6) 0.2704(6) 0.8759(7) 0.0554(19) Uani 1 1 d .
H3S1 H 0.0929 0.2238 0.8942 0.083 Uiso 1 1 calc R
H3S2 H -0.0099 0.2416 0.8036 0.083 Uiso 1 1 calc R
H3S3 H -0.0368 0.2688 0.9247 0.083 Uiso 1 1 calc R
C4S C 0.0691(5) 0.3852(6) 0.8835(5) 0.0366(14) Uani 1 1 d .
C5S C 0.3978(5) 1.4074(4) 0.9022(4) 0.0258(10) Uani 1 1 d .
C6S C 0.3427(4) 1.3254(4) 0.8115(4) 0.0215(10) Uani 1 1 d .
N1S N 0.0206(4) 0.4167(4) 0.6126(4) 0.0321(10) Uani 1 1 d .
N2S N 0.1038(5) 0.4750(5) 0.8914(4) 0.0433(13) Uani 1 1 d .
N3S N 0.3004(4) 1.2610(3) 0.7416(3) 0.0231(8) Uani 1 1 d .
O1S O 0.0533(3) 1.1851(2) 0.5650(3) 0.0175(6) Uani 1 1 d .
O2S O 0.4688(3) 1.1587(3) 0.5757(3) 0.0230(7) Uani 1 1 d .

loop_
_atom_site_aniso_label
_atom_site_aniso_U_11
_atom_site_aniso_U_22
_atom_site_aniso_U_33
_atom_site_aniso_U_23
_atom_site_aniso_U_13
_atom_site_aniso_U_12
Ir1 0.01322(9) 0.01215(9) 0.00950(10) 0.00397(6) 0.00023(6) 0.00066(6)
Pr1 0.01257(12) 0.01253(11) 0.01060(13) 0.00366(9) -0.00006(9) 0.00105(8)
O1 0.0223(16) 0.0170(15) 0.0166(17) 0.0035(12) -0.0003(13) -0.0026(12)
O2 0.0303(18) 0.0225(16) 0.0196(18) 0.0087(13) 0.0029(14) -0.0059(13)
O3 0.0203(15) 0.0207(15) 0.0126(16) 0.0035(12) 0.0037(12) -0.0027(12)
O4 0.0175(15) 0.0193(15) 0.0173(17) 0.0045(12) 0.0007(13) 0.0012(12)
O5 0.040(2) 0.0249(17) 0.0166(18) -0.0064(14) 0.0031(15) 0.0000(15)
O6 0.0191(16) 0.0251(16) 0.0181(17) 0.0025(13) -0.0003(13) 0.0048(12)
N1 0.0153(17) 0.0158(16) 0.0119(18) 0.0066(14) -0.0005(14) 0.0022(13)
N2 0.0156(17) 0.0174(17) 0.0128(19) 0.0073(14) 0.0037(14) -0.0009(13)
N3 0.0212(19) 0.0164(17) 0.018(2) 0.0046(15) -0.0025(16) 0.0013(14)
N4 0.0151(18) 0.0206(18) 0.0141(19) 0.0064(15) -0.0025(14) 0.0018(14)
N5 0.0214(19) 0.0191(18) 0.0134(19) 0.0043(15) 0.0022(15) -0.0005(14)
N6 0.0181(18) 0.0185(17) 0.017(2) 0.0071(15) 0.0029(15) -0.0006(14)
C1 0.018(2) 0.018(2) 0.017(2) 0.0070(17) 0.0023(17) 0.0025(16)
C2 0.018(2) 0.023(2) 0.024(3) 0.0083(19) -0.0015(19) -0.0017(17)
C3 0.025(2) 0.024(2) 0.017(2) 0.0026(18) -0.0034(19) 0.0017(18)
C4 0.026(2) 0.023(2) 0.012(2) 0.0031(17) -0.0008(18) 0.0052(18)
C5 0.022(2) 0.0141(19) 0.013(2) 0.0037(16) 0.0019(17) 0.0060(16)
C6 0.019(2) 0.0150(19) 0.012(2) 0.0043(16) 0.0010(17) 0.0041(15)
C7 0.030(2) 0.019(2) 0.012(2) 0.0043(17) 0.0012(19) 0.0073(18)
C8 0.029(3) 0.022(2) 0.019(2) 0.0083(18) 0.010(2) 0.0031(18)
C9 0.024(2) 0.020(2) 0.026(3) 0.0068(19) 0.013(2) 0.0019(17)
C10 0.020(2) 0.017(2) 0.018(2) 0.0026(17) 0.0022(18) 0.0008(16)
C11 0.018(2) 0.0128(18) 0.013(2) 0.0045(16) 0.0040(17) 0.0054(15)
C12 0.017(2) 0.0185(19) 0.012(2) 0.0080(16) 0.0084(17) 0.0058(16)
C13 0.023(2) 0.024(2) 0.016(2) 0.0081(18) 0.0020(18) 0.0059(18)
C14 0.030(3) 0.030(3) 0.026(3) 0.015(2) 0.005(2) 0.013(2)
C15 0.033(3) 0.021(2) 0.030(3) 0.014(2) 0.011(2) 0.0131(19)
C16 0.027(2) 0.016(2) 0.029(3) 0.0076(19) 0.011(2) 0.0002(17)
C17 0.021(2) 0.017(2) 0.018(2) 0.0078(17) 0.0075(18) 0.0017(16)
C18 0.021(2) 0.018(2) 0.015(2) 0.0047(17) 0.0071(18) 0.0021(16)
C19 0.027(2) 0.017(2) 0.024(3) 0.0005(18) 0.007(2) -0.0037(17)
C20 0.024(2) 0.023(2) 0.027(3) -0.005(2) 0.001(2) -0.0070(18)
C21 0.020(2) 0.026(2) 0.021(3) 0.0011(19) -0.0043(19) -0.0009(18)
C22 0.018(2) 0.020(2) 0.019(2) -0.0001(17) -0.0014(18) 0.0008(16)
C23 0.017(2) 0.0122(18) 0.017(2) 0.0050(16) -0.0020(17) 0.0006(15)
C24 0.015(2) 0.0165(19) 0.011(2) 0.0021(16) 0.0016(16) -0.0037(15)
C1S 0.024(2) 0.024(2) 0.029(3) 0.004(2) 0.000(2) 0.0000(18)
C2S 0.047(3) 0.018(2) 0.041(3) 0.000(2) 0.011(3) -0.002(2)
C3S 0.038(4) 0.050(4) 0.072(5) -0.008(3) 0.007(3) 0.000(3)
C4S 0.019(3) 0.057(4) 0.028(3) -0.005(3) -0.001(2) 0.007(2)
C5S 0.029(3) 0.025(2) 0.019(3) -0.0043(19) -0.005(2) -0.0021(19)
C6S 0.021(2) 0.020(2) 0.025(3) 0.0061(19) 0.007(2) 0.0025(17)
N1S 0.029(2) 0.026(2) 0.038(3) 0.0043(19) -0.007(2) 0.0027(17)
N2S 0.036(3) 0.053(3) 0.037(3) 0.001(2) -0.004(2) 0.006(2)
N3S 0.026(2) 0.0211(19) 0.022(2) 0.0015(17) 0.0039(17) -0.0003(15)
O1S 0.0158(15) 0.0188(14) 0.0183(17) 0.0046(12) 0.0014(12) 0.0008(11)
O2S 0.0142(15) 0.0271(17) 0.029(2) 0.0098(14) 0.0012(14) 0.0000(12)

loop_
_atom_type_symbol
_atom_type_description
_atom_type_scat_dispersion_real
_atom_type_scat_dispersion_imag
_atom_type_scat_source
C C 0.0033 0.0016 'International Tables Vol C Tables 4.2.6.8 and 6.1.1.4'
N N 0.0061 0.0033 'International Tables Vol C Tables 4.2.6.8 and 6.1.1.4'
Pr Pr -0.2180 2.8214 'International Tables Vol C Tables 4.2.6.8 and 6.1.1.4'
Ir Ir -1.4442 7.9887 'International Tables Vol C Tables 4.2.6.8 and 6.1.1.4'
O O 0.0106 0.0060 'International Tables Vol C Tables 4.2.6.8 and 6.1.1.4'
H H 0.0000 0.0000 'International Tables Vol C Tables 4.2.6.8 and 6.1.1.4'

loop_
_geom_angle_atom_site_label_1
_geom_angle_atom_site_label_2
_geom_angle_atom_site_label_3
_geom_angle
_geom_angle_site_symmetry_1
_geom_angle_site_symmetry_3
C23 Ir1 N2 90.87(15) . .
C23 Ir1 C12 89.25(16) . .
N2 Ir1 C12 79.98(16) . .
C23 Ir1 C24 92.48(16) . .
N2 Ir1 C24 93.41(15) . .
C12 Ir1 C24 173.20(16) . .
C23 Ir1 N1 94.99(16) . .
N2 Ir1 N1 171.40(13) . .
C12 Ir1 N1 93.79(16) . .
C24 Ir1 N1 92.62(15) . .
C23 Ir1 C11 173.91(16) . .
N2 Ir1 C11 93.78(16) . .
C12 Ir1 C11 87.69(16) . .
C24 Ir1 C11 91.17(16) . .
N1 Ir1 C11 79.97(16) . .
O1S Pr1 O6 122.15(10) . .
O1S Pr1 O2S 134.27(10) . .
O6 Pr1 O2S 79.52(11) . .
O1S Pr1 O3 85.37(10) . .
O6 Pr1 O3 74.49(10) . .
O2S Pr1 O3 140.25(10) . .
O1S Pr1 N3 148.71(12) . .
O6 Pr1 N3 76.90(11) . .
O2S Pr1 N3 69.22(11) . .
O3 Pr1 N3 75.88(11) . .
O1S Pr1 N6 76.91(11) . 2_676
O6 Pr1 N6 82.41(11) . 2_676
O2S Pr1 N6 66.06(11) . 2_676
O3 Pr1 N6 137.05(11) . 2_676
N3 Pr1 N6 133.28(12) . 2_676
O1S Pr1 O1 75.64(10) . .
O6 Pr1 O1 121.57(10) . .
O2S Pr1 O1 130.44(11) . .
O3 Pr1 O1 50.24(10) . .
N3 Pr1 O1 73.11(11) . .
N6 Pr1 O1 150.58(11) 2_676 .
O1S Pr1 O4 72.17(10) . .
O6 Pr1 O4 50.04(10) . .
O2S Pr1 O4 117.02(11) . .
O3 Pr1 O4 65.75(10) . .
N3 Pr1 O4 120.00(11) . .
N6 Pr1 O4 71.61(11) 2_676 .
O1 Pr1 O4 109.23(10) . .
O1S Pr1 N3S 83.63(11) . .
O6 Pr1 N3S 151.50(11) . .
O2S Pr1 N3S 73.04(12) . .
O3 Pr1 N3S 123.60(11) . .
N3 Pr1 N3S 86.17(12) . .
N6 Pr1 N3S 93.22(12) 2_676 .
O1 Pr1 N3S 73.46(11) . .
O4 Pr1 N3S 153.65(11) . .
O1S Pr1 N5 97.04(10) . .
O6 Pr1 N5 25.20(10) . .
O2S Pr1 N5 99.39(11) . .
O3 Pr1 N5 67.05(10) . .
N3 Pr1 N5 98.34(11) . .
N6 Pr1 N5 76.60(11) 2_676 .
O1 Pr1 N5 117.10(10) . .
O4 Pr1 N5 24.87(10) . .
N3S Pr1 N5 169.30(12) . .
O1S Pr1 N4 80.29(10) . .
O6 Pr1 N4 98.08(11) . .
O2S Pr1 N4 140.67(10) . .
O3 Pr1 N4 25.37(10) . .
N3 Pr1 N4 72.01(11) . .
N6 Pr1 N4 153.12(11) 2_676 .
O1 Pr1 N4 24.89(10) . .
O4 Pr1 N4 88.03(10) . .
N3S Pr1 N4 98.24(12) . .
N5 Pr1 N4 92.38(10) . .
N4 O1 Pr1 96.5(2) . .
N4 O3 Pr1 97.1(2) . .
N5 O4 Pr1 94.8(2) . .
N5 O6 Pr1 98.7(2) . .
C1 N1 C5 119.2(4) . .
C1 N1 Ir1 124.4(3) . .
C5 N1 Ir1 116.3(3) . .
C22 N2 C18 118.6(4) . .
C22 N2 Ir1 124.9(3) . .
C18 N2 Ir1 116.5(3) . .
C24 N3 Pr1 164.7(3) . .
O2 N4 O1 123.0(4) . .
O2 N4 O3 120.9(4) . .
O1 N4 O3 116.1(4) . .
O2 N4 Pr1 176.3(3) . .
O1 N4 Pr1 58.6(2) . .
O3 N4 Pr1 57.5(2) . .
O5 N5 O4 122.8(4) . .
O5 N5 O6 121.0(4) . .
O4 N5 O6 116.3(4) . .
O5 N5 Pr1 175.6(3) . .
O4 N5 Pr1 60.3(2) . .
O6 N5 Pr1 56.1(2) . .
C23 N6 Pr1 136.7(3) . 2_676
N1 C1 C2 122.3(4) . .
N1 C1 H2 118.9 . .
C2 C1 H2 118.9 . .
C1 C2 C3 119.2(4) . .
C1 C2 H3 120.0 . .
C3 C2 H3 120.7 . .
C4 C3 C2 118.7(4) . .
C4 C3 H4 120.7 . .
C2 C3 H4 120.7 . .
C5 C4 C3 120.5(4) . .
C5 C4 H5 119.8 . .
C3 C4 H5 119.8 . .
N1 C5 C4 120.2(4) . .
N1 C5 C6 114.5(4) . .
C4 C5 C6 125.4(4) . .
C7 C6 C11 121.5(4) . .
C7 C6 C5 123.1(4) . .
C11 C6 C5 115.5(4) . .
C8 C7 C6 120.1(4) . .
C8 C7 H8 119.9 . .
C6 C7 H8 119.9 . .
C7 C8 C9 119.3(4) . .
C7 C8 H9 120.3 . .
C9 C8 H9 120.3 . .
C10 C9 C8 120.7(4) . .
C10 C9 H10 119.6 . .
C8 C9 H10 119.6 . .
C9 C10 C11 121.3(4) . .
C9 C10 H11 119.3 . .
C11 C10 H11 119.3 . .
C10 C11 C6 117.0(4) . .
C10 C11 Ir1 129.2(3) . .
C6 C11 Ir1 113.8(3) . .
C13 C12 C17 117.4(4) . .
C13 C12 Ir1 128.8(3) . .
C17 C12 Ir1 113.8(3) . .
C12 C13 C14 121.2(4) . .
C12 C13 H13 119.4 . .
C14 C13 H13 119.4 . .
C15 C14 C13 120.2(5) . .
C15 C14 H14 119.9 . .
C13 C14 H14 119.9 . .
C14 C15 C16 120.4(4) . .
C14 C15 H15 119.8 . .
C16 C15 H15 119.8 . .
C15 C16 C17 119.2(4) . .
C15 C16 H16 120.4 . .
C17 C16 H16 120.4 . .
C16 C17 C12 121.4(4) . .
C16 C17 C18 122.7(4) . .
C12 C17 C18 115.8(4) . .
N2 C18 C19 120.0(4) . .
N2 C18 C17 114.0(4) . .
C19 C18 C17 126.0(4) . .
C20 C19 C18 121.1(4) . .
C20 C19 H19 119.5 . .
C18 C19 H19 119.5 . .
C19 C20 C21 118.6(4) . .
C19 C20 H20 120.7 . .
C21 C20 H20 120.7 . .
C22 C21 C20 119.1(4) . .
C22 C21 H21 120.4 . .
C20 C21 H21 120.4 . .
N2 C22 C21 122.5(4) . .
N2 C22 H22 118.7 . .
C21 C22 H22 118.7 . .
N6 C23 Ir1 178.5(4) . .
N3 C24 Ir1 174.3(4) . .
N1S C1S C2S 179.4(6) . .
C1S C2S H2S1 109.5 . .
C1S C2S H2S2 109.5 . .
H2S1 C2S H2S2 109.5 . .
C1S C2S H2S3 109.5 . .
H2S1 C2S H2S3 109.5 . .
H2S2 C2S H2S3 109.5 . .
C4S C3S H3S1 109.5 . .
C4S C3S H3S2 109.5 . .
H3S1 C3S H3S2 109.5 . .
C4S C3S H3S3 109.5 . .
H3S1 C3S H3S3 109.5 . .
H3S2 C3S H3S3 109.5 . .
N2S C4S C3S 178.7(7) . .
N3S C6S C5S 179.4(5) . .
C6S N3S Pr1 167.4(4) . .

loop_
_geom_bond_atom_site_label_1
_geom_bond_atom_site_label_2
_geom_bond_distance
_geom_bond_site_symmetry_2
Ir1 C23 2.037(5) .
Ir1 N2 2.050(4) .
Ir1 C12 2.051(4) .
Ir1 C24 2.053(4) .
Ir1 N1 2.054(4) .
Ir1 C11 2.061(4) .
Pr1 O1S 2.468(3) .
Pr1 O6 2.508(3) .
Pr1 O2S 2.535(3) .
Pr1 O3 2.541(3) .
Pr1 N3 2.545(4) .
Pr1 N6 2.547(4) 2_676
Pr1 O1 2.567(3) .
Pr1 O4 2.604(3) .
Pr1 N3S 2.638(4) .
Pr1 N5 2.987(4) .
Pr1 N4 2.988(4) .
O1 N4 1.266(5) .
O2 N4 1.216(5) .
O3 N4 1.290(5) .
O4 N5 1.261(5) .
O5 N5 1.224(5) .
O6 N5 1.287(5) .
N1 C1 1.357(6) .
N1 C5 1.367(6) .
N2 C22 1.359(6) .
N2 C18 1.371(5) .
N3 C24 1.153(6) .
N6 C23 1.168(6) .
N6 Pr1 2.547(4) 2_676
C1 C2 1.374(6) .
C1 H2 0.9500 .
C2 C3 1.391(7) .
C2 H3 0.9137 .
C3 C4 1.388(7) .
C3 H4 0.9500 .
C4 C5 1.388(6) .
C4 H5 0.9500 .
C5 C6 1.471(6) .
C6 C7 1.400(6) .
C6 C11 1.413(6) .
C7 C8 1.380(7) .
C7 H8 0.9500 .
C8 C9 1.395(7) .
C8 H9 0.9500 .
C9 C10 1.388(6) .
C9 H10 0.9500 .
C10 C11 1.404(6) .
C10 H11 0.9500 .
C12 C13 1.399(6) .
C12 C17 1.412(6) .
C13 C14 1.403(6) .
C13 H13 0.9500 .
C14 C15 1.381(8) .
C14 H14 0.9500 .
C15 C16 1.392(7) .
C15 H15 0.9500 .
C16 C17 1.407(6) .
C16 H16 0.9500 .
C17 C18 1.464(6) .
C18 C19 1.392(6) .
C19 C20 1.375(7) .
C19 H19 0.9500 .
C20 C21 1.388(7) .
C20 H20 0.9500 .
C21 C22 1.380(6) .
C21 H21 0.9500 .
C22 H22 0.9500 .
C1S N1S 1.138(6) .
C1S C2S 1.449(7) .
C2S H2S1 0.9800 .
C2S H2S2 0.9800 .
C2S H2S3 0.9800 .
C3S C4S 1.462(10) .
C3S H3S1 0.9800 .
C3S H3S2 0.9800 .
C3S H3S3 0.9800 .
C4S N2S 1.141(8) .
C5S C6S 1.477(7) .
C6S N3S 1.145(6) .

loop_
_geom_torsion_atom_site_label_1
_geom_torsion_atom_site_label_2
_geom_torsion_atom_site_label_3
_geom_torsion_atom_site_label_4
_geom_torsion
_geom_torsion_site_symmetry_1
O1S Pr1 O1 N4 97.9(2) .
O6 Pr1 O1 N4 -21.2(3) .
O2S Pr1 O1 N4 -125.3(2) .
O3 Pr1 O1 N4 1.9(2) .
N3 Pr1 O1 N4 -83.5(2) .
N6 Pr1 O1 N4 119.5(3) 2_676
O4 Pr1 O1 N4 33.0(2) .
N3S Pr1 O1 N4 -174.5(3) .
N5 Pr1 O1 N4 7.3(3) .
O1S Pr1 O3 N4 -77.0(2) .
O6 Pr1 O3 N4 157.8(2) .
O2S Pr1 O3 N4 106.7(2) .
N3 Pr1 O3 N4 77.7(2) .
N6 Pr1 O3 N4 -142.2(2) 2_676
O1 Pr1 O3 N4 -1.9(2) .
O4 Pr1 O3 N4 -149.5(2) .
N3S Pr1 O3 N4 2.2(3) .
N5 Pr1 O3 N4 -176.7(2) .
O1S Pr1 O4 N5 179.6(3) .
O6 Pr1 O4 N5 2.3(2) .
O2S Pr1 O4 N5 48.4(3) .
O3 Pr1 O4 N5 -87.4(2) .
N3 Pr1 O4 N5 -32.1(3) .
N6 Pr1 O4 N5 97.9(2) 2_676
O1 Pr1 O4 N5 -113.2(2) .
N3S Pr1 O4 N5 155.3(3) .
N4 Pr1 O4 N5 -100.0(2) .
O1S Pr1 O6 N5 -5.3(3) .
O2S Pr1 O6 N5 -141.5(3) .
O3 Pr1 O6 N5 68.9(2) .
N3 Pr1 O6 N5 147.6(3) .
N6 Pr1 O6 N5 -74.6(2) 2_676
O1 Pr1 O6 N5 87.1(3) .
O4 Pr1 O6 N5 -2.3(2) .
N3S Pr1 O6 N5 -157.3(3) .
N4 Pr1 O6 N5 78.3(2) .
C23 Ir1 N1 C1 2.3(3) .
N2 Ir1 N1 C1 135.1(8) .
C12 Ir1 N1 C1 91.9(3) .
C24 Ir1 N1 C1 -90.4(3) .
C11 Ir1 N1 C1 178.9(3) .
C23 Ir1 N1 C5 -176.1(3) .
N2 Ir1 N1 C5 -43.3(10) .
C12 Ir1 N1 C5 -86.6(3) .
C24 Ir1 N1 C5 91.1(3) .
C11 Ir1 N1 C5 0.4(3) .
C23 Ir1 N2 C22 -91.1(4) .
C12 Ir1 N2 C22 179.8(4) .
C24 Ir1 N2 C22 1.4(4) .
N1 Ir1 N2 C22 135.8(8) .
C11 Ir1 N2 C22 92.8(4) .
C23 Ir1 N2 C18 89.3(3) .
C12 Ir1 N2 C18 0.2(3) .
C24 Ir1 N2 C18 -178.2(3) .
N1 Ir1 N2 C18 -43.8(10) .
C11 Ir1 N2 C18 -86.8(3) .
O1S Pr1 N3 C24 112.0(13) .
O6 Pr1 N3 C24 -20.0(13) .
O2S Pr1 N3 C24 -103.6(13) .
O3 Pr1 N3 C24 57.0(13) .
N6 Pr1 N3 C24 -86.1(13) 2_676
O1 Pr1 N3 C24 109.2(13) .
O4 Pr1 N3 C24 6.4(14) .
N3S Pr1 N3 C24 -176.9(13) .
N5 Pr1 N3 C24 -6.7(13) .
N4 Pr1 N3 C24 83.1(13) .
Pr1 O1 N4 O2 176.1(3) .
Pr1 O1 N4 O3 -3.2(3) .
Pr1 O3 N4 O2 -176.1(3) .
Pr1 O3 N4 O1 3.3(4) .
O1S Pr1 N4 O2 166(5) .
O6 Pr1 N4 O2 45(5) .
O2S Pr1 N4 O2 -38(5) .
O3 Pr1 N4 O2 66(5) .
N3 Pr1 N4 O2 -29(5) .
N6 Pr1 N4 O2 134(5) 2_676
O1 Pr1 N4 O2 -117(5) .
O4 Pr1 N4 O2 94(5) .
N3S Pr1 N4 O2 -112(5) .
N5 Pr1 N4 O2 69(5) .
O1S Pr1 N4 O1 -76.8(2) .
O6 Pr1 N4 O1 161.8(2) .
O2S Pr1 N4 O1 78.5(3) .
O3 Pr1 N4 O1 -176.5(4) .
N3 Pr1 N4 O1 88.5(2) .
N6 Pr1 N4 O1 -109.0(3) 2_676
O4 Pr1 N4 O1 -149.0(2) .
N3S Pr1 N4 O1 5.3(2) .
N5 Pr1 N4 O1 -173.5(2) .
O1S Pr1 N4 O3 99.8(2) .
O6 Pr1 N4 O3 -21.6(2) .
O2S Pr1 N4 O3 -104.9(3) .
N3 Pr1 N4 O3 -94.9(2) .
N6 Pr1 N4 O3 67.5(3) 2_676
O1 Pr1 N4 O3 176.5(4) .
O4 Pr1 N4 O3 27.5(2) .
N3S Pr1 N4 O3 -178.2(2) .
N5 Pr1 N4 O3 3.1(2) .
Pr1 O4 N5 O5 176.3(4) .
Pr1 O4 N5 O6 -3.8(4) .
Pr1 O6 N5 O5 -176.2(3) .
Pr1 O6 N5 O4 4.0(4) .
O1S Pr1 N5 O5 -136(4) .
O6 Pr1 N5 O5 49(4) .
O2S Pr1 N5 O5 87(4) .
O3 Pr1 N5 O5 -54(4) .
N3 Pr1 N5 O5 17(4) .
N6 Pr1 N5 O5 149(4) 2_676
O1 Pr1 N5 O5 -58(4) .
O4 Pr1 N5 O5 -135(4) .
N3S Pr1 N5 O5 131(4) .
N4 Pr1 N5 O5 -55(4) .
O1S Pr1 N5 O4 -0.4(2) .
O6 Pr1 N5 O4 -175.9(4) .
O2S Pr1 N5 O4 -137.6(2) .
O3 Pr1 N5 O4 81.5(2) .
N3 Pr1 N5 O4 152.3(2) .
N6 Pr1 N5 O4 -75.1(2) 2_676
O1 Pr1 N5 O4 77.0(2) .
N3S Pr1 N5 O4 -93.4(6) .
N4 Pr1 N5 O4 80.1(2) .
O1S Pr1 N5 O6 175.5(2) .
O2S Pr1 N5 O6 38.3(3) .
O3 Pr1 N5 O6 -102.6(3) .
N3 Pr1 N5 O6 -31.8(3) .
N6 Pr1 N5 O6 100.8(3) 2_676
O1 Pr1 N5 O6 -107.1(2) .
O4 Pr1 N5 O6 175.9(4) .
N3S Pr1 N5 O6 82.5(7) .
N4 Pr1 N5 O6 -104.0(2) .
C5 N1 C1 C2 -0.5(6) .
Ir1 N1 C1 C2 -178.9(3) .
N1 C1 C2 C3 0.1(7) .
C1 C2 C3 C4 0.6(7) .
C2 C3 C4 C5 -0.9(7) .
C1 N1 C5 C4 0.2(6) .
Ir1 N1 C5 C4 178.7(3) .
C1 N1 C5 C6 -178.8(4) .
Ir1 N1 C5 C6 -0.3(5) .
C3 C4 C5 N1 0.5(6) .
C3 C4 C5 C6 179.3(4) .
N1 C5 C6 C7 179.6(4) .
C4 C5 C6 C7 0.8(7) .
N1 C5 C6 C11 -0.2(5) .
C4 C5 C6 C11 -179.1(4) .
C11 C6 C7 C8 2.2(6) .
C5 C6 C7 C8 -177.6(4) .
C6 C7 C8 C9 -0.7(7) .
C7 C8 C9 C10 -0.7(7) .
C8 C9 C10 C11 0.8(7) .
C9 C10 C11 C6 0.6(6) .
C9 C10 C11 Ir1 177.3(3) .
C7 C6 C11 C10 -2.1(6) .
C5 C6 C11 C10 177.7(4) .
C7 C6 C11 Ir1 -179.3(3) .
C5 C6 C11 Ir1 0.5(5) .
C23 Ir1 C11 C10 -142.9(13) .
N2 Ir1 C11 C10 -3.2(4) .
C12 Ir1 C11 C10 -83.0(4) .
C24 Ir1 C11 C10 90.3(4) .
N1 Ir1 C11 C10 -177.3(4) .
C23 Ir1 C11 C6 33.9(15) .
N2 Ir1 C11 C6 173.6(3) .
C12 Ir1 C11 C6 93.8(3) .
C24 Ir1 C11 C6 -92.9(3) .
N1 Ir1 C11 C6 -0.5(3) .
C23 Ir1 C12 C13 88.8(4) .
N2 Ir1 C12 C13 179.9(4) .
C24 Ir1 C12 C13 -166.4(12) .
N1 Ir1 C12 C13 -6.1(4) .
C11 Ir1 C12 C13 -85.9(4) .
C23 Ir1 C12 C17 -90.5(3) .
N2 Ir1 C12 C17 0.5(3) .
C24 Ir1 C12 C17 14.2(15) .
N1 Ir1 C12 C17 174.5(3) .
C11 Ir1 C12 C17 94.7(3) .
C17 C12 C13 C14 2.7(7) .
Ir1 C12 C13 C14 -176.6(4) .
C12 C13 C14 C15 -1.0(7) .
C13 C14 C15 C16 -0.8(8) .
C14 C15 C16 C17 0.7(7) .
C15 C16 C17 C12 1.1(7) .
C15 C16 C17 C18 178.7(4) .
C13 C12 C17 C16 -2.8(6) .
Ir1 C12 C17 C16 176.6(3) .
C13 C12 C17 C18 179.5(4) .
Ir1 C12 C17 C18 -1.1(5) .
C22 N2 C18 C19 -1.2(6) .
Ir1 N2 C18 C19 178.5(3) .
C22 N2 C18 C17 179.5(4) .
Ir1 N2 C18 C17 -0.9(5) .
C16 C17 C18 N2 -176.4(4) .
C12 C17 C18 N2 1.3(6) .
C16 C17 C18 C19 4.3(7) .
C12 C17 C18 C19 -178.0(4) .
N2 C18 C19 C20 1.9(7) .
C17 C18 C19 C20 -178.9(5) .
C18 C19 C20 C21 -1.3(8) .
C19 C20 C21 C22 0.1(8) .
C18 N2 C22 C21 0.0(7) .
Ir1 N2 C22 C21 -179.6(4) .
C20 C21 C22 N2 0.6(8) .
Pr1 N6 C23 Ir1 54(14) 2_676
N2 Ir1 C23 N6 45(13) .
C12 Ir1 C23 N6 125(13) .
C24 Ir1 C23 N6 -49(13) .
N1 Ir1 C23 N6 -141(13) .
C11 Ir1 C23 N6 -175(100) .
Pr1 N3 C24 Ir1 -31(5) .
C23 Ir1 C24 N3 95(4) .
N2 Ir1 C24 N3 4(4) .
C12 Ir1 C24 N3 -9(5) .
N1 Ir1 C24 N3 -170(4) .
C11 Ir1 C24 N3 -90(4) .
C5S C6S N3S Pr1 -46(61) .
O1S Pr1 N3S C6S -172.8(17) .
O6 Pr1 N3S C6S -16.3(18) .
O2S Pr1 N3S C6S -32.5(17) .
O3 Pr1 N3S C6S 107.1(17) .
N3 Pr1 N3S C6S 36.9(17) .
N6 Pr1 N3S C6S -96.3(17) 2_676
O1 Pr1 N3S C6S 110.4(17) .
O4 Pr1 N3S C6S -149.6(16) .
N5 Pr1 N3S C6S -78.5(19) .
N4 Pr1 N3S C6S 108.1(17) .
